data_9006276
loop_
_publ_author_name
'Dollase, W. A.'
'Seifert, F.'
'O'Neill H St C'

_publ_section_title
;Structure of Cr2SiO4 and possible metal-metal interactions in crystal and
 melt Sample: P3A, quenched from 37 kbar and 1600 deg C
;
_journal_name_full 'Physics and Chemistry of Minerals'
_journal_page_first 104
_journal_page_last 109
_journal_volume 21
_journal_year 1994
_chemical_formula_structural Cr2SiO4
_chemical_formula_sum 'Cr2 O4 Si'
_space_group_IT_number 70
_symmetry_space_group_name_Hall '-F 2uv 2vw'
_symmetry_space_group_name_H-M 'F d d d :2'
_cell_angle_alpha 90
_cell_angle_beta 90
_cell_angle_gamma 90
_cell_length_a 5.702
_cell_length_b 11.169
_cell_length_c 9.593
_cell_formula_units_Z 8
_cell_volume 610.936
_database_code_amcsd 0007858
_exptl_crystal_density_diffrn 4.263
_exptl_crystal_pressure_history 'quenched from 37 kbar'
_exptl_crystal_thermal_history 'quenched from 37 kbar and 1600 deg C'
_cod_original_sg_symbol_H-M 'F d d d'
_cod_original_formula_sum 'Cr2 Si O4'
_cod_database_code 9006276
_amcsd_formula_title Cr2SiO4

loop_
_space_group_symop_operation_xyz
x,y,z
x,1/2+y,1/2+z
1/2+x,y,1/2+z
1/2+x,1/2+y,z
3/4+x,-y,3/4+z
3/4+x,1/2-y,1/4+z
1/4+x,-y,1/4+z
1/4+x,1/2-y,3/4+z
3/4-x,y,3/4-z
3/4-x,1/2+y,1/4-z
1/4-x,y,1/4-z
1/4-x,1/2+y,3/4-z
-x,3/4+y,3/4+z
-x,1/4+y,1/4+z
1/2-x,3/4+y,1/4+z
1/2-x,1/4+y,3/4+z
x,3/4-y,3/4-z
x,1/4-y,1/4-z
1/2+x,3/4-y,1/4-z
1/2+x,1/4-y,3/4-z
3/4+x,3/4+y,-z
3/4+x,1/4+y,1/2-z
1/4+x,3/4+y,1/2-z
1/4+x,1/4+y,-z
3/4-x,3/4-y,z
3/4-x,1/4-y,1/2+z
1/4-x,3/4-y,1/2+z
1/4-x,1/4-y,z
-x,-y,-z
-x,1/2-y,1/2-z
1/2-x,-y,1/2-z
1/2-x,1/2-y,-z

loop_
_atom_site_aniso_label
_atom_site_aniso_U_11
_atom_site_aniso_U_22
_atom_site_aniso_U_33
_atom_site_aniso_U_12
_atom_site_aniso_U_13
_atom_site_aniso_U_23
Cr 0.00758 0.01643 0.02984 0.00065 0.00000 0.00000

loop_
_atom_site_label
_atom_site_fract_x
_atom_site_fract_y
_atom_site_fract_z
_atom_site_U_iso_or_equiv
Cr 0.12500 0.12500 0.48160 0.01646
Si 0.12500 0.12500 0.12500 0.01267
O -0.04260 0.04880 0.23150 0.00887

loop_
_cod_related_entry_id
_cod_related_entry_database
_cod_related_entry_code
1 AMCSD 0007858
